data_2216651
loop_
_publ_author_name
'Leela Sundararaman'
'Ramamurthi Kandasamy'
'Stoeckli-Evans, Helen'
'Vasuki Gopalsamy'

_publ_section_title
;
 [(4-Chlorophenyl)iminomethyl]phenol
;
_journal_coeditor_code LW2045
_journal_issue 12
_journal_name_full 'Acta Crystallographica Section E'
_journal_page_first o4805
_journal_page_last o4805
_journal_paper_doi 10.1107/S1600536807059326
_journal_volume 63
_journal_year 2007
_chemical_formula_iupac 'C13 H10 Cl N O'
_chemical_formula_moiety 'C13 H10 Cl N O'
_chemical_formula_sum 'C13 H10 Cl N O'
_chemical_formula_weight 231.67
_chemical_name_systematic
;
[(4-Chlorophenyl)iminomethyl]phenol
;
_space_group_IT_number 60
_symmetry_cell_setting orthorhombic
_symmetry_space_group_name_Hall '-P 2n 2ab'
_symmetry_space_group_name_H-M 'P b c n'
_atom_sites_solution_hydrogens geom
_atom_sites_solution_primary direct
_atom_sites_solution_secondary difmap
_audit_creation_method SHELXL-97
_cell_angle_alpha 90.00
_cell_angle_beta 90.00
_cell_angle_gamma 90.00
_cell_formula_units_Z 8
_cell_length_a 21.3211(18)
_cell_length_b 11.0697(10)
_cell_length_c 9.2754(10)
_cell_measurement_reflns_used 11010
_cell_measurement_temperature 173(2)
_cell_measurement_theta_max 26.07
_cell_measurement_theta_min 1.91
_cell_volume 2189.2(4)
_computing_cell_refinement 'X-AREA (Stoe & Cie, 2006)'
_computing_data_collection 'X-AREA (Stoe & Cie, 2006)'
_computing_data_reduction 'X-RED32 (Stoe & Cie, 2006)'
_computing_molecular_graphics 'PLATON  (Spek, 2003)'
_computing_publication_material 'SHELXL97 (Sheldrick, 1997)'
_computing_structure_refinement 'SHELXL97 (Sheldrick, 1997)'
_computing_structure_solution 'SHELXS97 (Sheldrick, 1997)'
_diffrn_ambient_temperature 173(2)
_diffrn_detector_area_resol_mean 6.67
_diffrn_measured_fraction_theta_full 0.991
_diffrn_measured_fraction_theta_max 0.991
_diffrn_measurement_device_type 'Stoe IPDS2'
_diffrn_measurement_method '\f & \w scans'
_diffrn_radiation_monochromator graphite
_diffrn_radiation_source 'fine-focus sealed tube'
_diffrn_radiation_type MoK\a
_diffrn_radiation_wavelength 0.71073
_diffrn_reflns_av_R_equivalents 0.0494
_diffrn_reflns_av_sigmaI/netI 0.0273
_diffrn_reflns_limit_h_max 23
_diffrn_reflns_limit_h_min -25
_diffrn_reflns_limit_k_max 13
_diffrn_reflns_limit_k_min -13
_diffrn_reflns_limit_l_max 11
_diffrn_reflns_limit_l_min -11
_diffrn_reflns_number 14167
_diffrn_reflns_theta_full 25.68
_diffrn_reflns_theta_max 25.68
_diffrn_reflns_theta_min 1.91
_diffrn_standards_decay_% 0
_diffrn_standards_number 0
_exptl_absorpt_coefficient_mu 0.324
_exptl_absorpt_correction_type none
_exptl_crystal_colour pale-yellow
_exptl_crystal_density_diffrn 1.406
_exptl_crystal_density_method 'not measured'
_exptl_crystal_description plate
_exptl_crystal_F_000 960
_exptl_crystal_size_max 0.45
_exptl_crystal_size_mid 0.40
_exptl_crystal_size_min 0.20
_refine_diff_density_max 0.379
_refine_diff_density_min -0.489
_refine_ls_extinction_coef 0.0094(17)
_refine_ls_extinction_expression Fc^*^=kFc[1+0.001xFc^2^\l^3^/sin(2\q)]^-1/4^
_refine_ls_extinction_method SHELXL
_refine_ls_goodness_of_fit_ref 1.053
_refine_ls_hydrogen_treatment refall
_refine_ls_matrix_type full
_refine_ls_number_parameters 186
_refine_ls_number_reflns 2070
_refine_ls_number_restraints 0
_refine_ls_restrained_S_all 1.053
_refine_ls_R_factor_all 0.0468
_refine_ls_R_factor_gt 0.0356
_refine_ls_shift/su_max 0.001
_refine_ls_shift/su_mean <0.001
_refine_ls_structure_factor_coef Fsqd
_refine_ls_weighting_details 'calc w=1/[\s^2^(Fo^2^)+(0.0603P)^2^+0.2783P] where P=(Fo^2^+2Fc^2^)/3'
_refine_ls_weighting_scheme calc
_refine_ls_wR_factor_gt 0.0944
_refine_ls_wR_factor_ref 0.0986
_reflns_number_gt 1662
_reflns_number_total 2070
_reflns_threshold_expression I>2\s(I)
_cod_data_source_file lw2045.cif
_cod_data_source_block I
_cod_database_code 2216651
_cod_database_fobs_code 2216651

loop_
_symmetry_equiv_pos_site_id
_symmetry_equiv_pos_as_xyz
1 x,y,z
2 1/2-x,1/2-y,1/2+z
3 1/2+x,1/2-y,-z
4 -x,y,1/2-z
5 -x,-y,-z
6 1/2+x,1/2+y,1/2-z
7 1/2-x,1/2+y,z
8 x,-y,1/2+z

loop_
_atom_site_aniso_label
_atom_site_aniso_U_11
_atom_site_aniso_U_22
_atom_site_aniso_U_33
_atom_site_aniso_U_12
_atom_site_aniso_U_13
_atom_site_aniso_U_23
Cl1 0.0487(4) 0.0569(4) 0.0558(3) -0.0189(2) -0.0028(2) -0.0194(2)
O1 0.0378(7) 0.0292(7) 0.0365(7) -0.0010(5) -0.0084(5) -0.0047(5)
N1 0.0336(8) 0.0238(7) 0.0248(6) -0.0035(6) 0.0030(6) -0.0005(5)
C1 0.0320(9) 0.0239(8) 0.0257(8) -0.0045(7) -0.0003(7) 0.0024(6)
C2 0.0330(9) 0.0225(8) 0.0265(8) 0.0002(7) 0.0025(7) -0.0008(6)
C3 0.0297(9) 0.0248(8) 0.0277(8) 0.0003(7) 0.0026(7) 0.0028(6)
C4 0.0318(9) 0.0235(8) 0.0261(8) -0.0031(7) 0.0027(6) 0.0011(6)
C5 0.0347(9) 0.0224(9) 0.0340(9) 0.0003(7) 0.0045(7) -0.0014(7)
C6 0.0298(9) 0.0259(9) 0.0353(9) 0.0011(7) -0.0003(7) 0.0019(7)
C7 0.0337(9) 0.0232(8) 0.0276(8) -0.0012(7) 0.0044(7) -0.0011(6)
C8 0.0304(8) 0.0272(9) 0.0250(8) -0.0008(7) 0.0044(7) -0.0022(6)
C9 0.0341(9) 0.0309(10) 0.0320(9) 0.0017(7) 0.0001(7) 0.0006(7)
C10 0.0325(9) 0.0427(10) 0.0338(10) 0.0024(8) -0.0039(8) -0.0037(8)
C11 0.0307(9) 0.0396(10) 0.0382(10) -0.0062(8) 0.0032(7) -0.0106(8)
C12 0.0411(10) 0.0289(9) 0.0388(9) -0.0069(8) 0.0052(8) -0.0017(7)
C13 0.0381(9) 0.0293(9) 0.0301(9) -0.0023(7) 0.0000(7) 0.0018(7)

loop_
_atom_site_type_symbol
_atom_site_label
_atom_site_fract_x
_atom_site_fract_y
_atom_site_fract_z
_atom_site_U_iso_or_equiv
_atom_site_thermal_displace_type
_atom_site_occupancy
Cl Cl1 0.48652(3) 0.83860(5) 1.00582(6) 0.0538(2) Uani 1.000
O O1 0.12979(6) 0.25164(11) 0.25210(13) 0.0345(4) Uani 1.000
N N1 0.33136(7) 0.47845(12) 0.69545(14) 0.0274(4) Uani 1.000
C C1 0.16661(8) 0.30820(14) 0.34915(17) 0.0272(5) Uani 1.000
C C2 0.22508(8) 0.26384(15) 0.39185(17) 0.0273(5) Uani 1.000
C C3 0.26144(8) 0.32800(15) 0.48853(17) 0.0274(5) Uani 1.000
C C4 0.24065(8) 0.43796(15) 0.54534(17) 0.0271(5) Uani 1.000
C C5 0.18169(8) 0.48131(15) 0.50178(18) 0.0304(5) Uani 1.000
C C6 0.14498(8) 0.41745(15) 0.40608(19) 0.0303(5) Uani 1.000
C C7 0.27980(8) 0.51329(15) 0.63758(17) 0.0282(5) Uani 1.000
C C8 0.36938(8) 0.56623(15) 0.76578(17) 0.0275(5) Uani 1.000
C C9 0.40427(8) 0.53086(16) 0.88569(18) 0.0323(5) Uani 1.000
C C10 0.44020(9) 0.61442(18) 0.9602(2) 0.0363(6) Uani 1.000
C C11 0.44232(8) 0.73248(17) 0.9124(2) 0.0362(6) Uani 1.000
C C12 0.41060(9) 0.76778(17) 0.7893(2) 0.0363(5) Uani 1.000
C C13 0.37430(8) 0.68476(16) 0.71684(19) 0.0325(5) Uani 1.000
H H1O 0.1452(13) 0.171(3) 0.229(3) 0.078(8) Uiso 1.000
H H2 0.2404(9) 0.188(2) 0.352(2) 0.036(5) Uiso 1.000
H H3 0.3029(9) 0.2982(17) 0.5113(19) 0.032(5) Uiso 1.000
H H5 0.1673(9) 0.5574(18) 0.538(2) 0.032(5) Uiso 1.000
H H6 0.1032(9) 0.4479(18) 0.373(2) 0.037(5) Uiso 1.000
H H7 0.2644(9) 0.5966(19) 0.648(2) 0.034(5) Uiso 1.000
H H9 0.4030(9) 0.4458(18) 0.920(2) 0.033(5) Uiso 1.000
H H10 0.4615(9) 0.5918(18) 1.044(2) 0.036(5) Uiso 1.000
H H12 0.4148(11) 0.852(2) 0.757(2) 0.057(6) Uiso 1.000
H H13 0.3539(10) 0.7085(19) 0.629(2) 0.042(5) Uiso 1.000

loop_
_atom_type_symbol
_atom_type_description
_atom_type_scat_dispersion_real
_atom_type_scat_dispersion_imag
_atom_type_scat_source
C C 0.0033 0.0016 'International Tables Vol C Tables 4.2.6.8 and 6.1.1.4'
H H 0.0000 0.0000 'International Tables Vol C Tables 4.2.6.8 and 6.1.1.4'
N N 0.0061 0.0033 'International Tables Vol C Tables 4.2.6.8 and 6.1.1.4'
O O 0.0106 0.0060 'International Tables Vol C Tables 4.2.6.8 and 6.1.1.4'
Cl Cl 0.1484 0.1585 'International Tables Vol C Tables 4.2.6.8 and 6.1.1.4'

loop_
_geom_angle_atom_site_label_1
_geom_angle_atom_site_label_2
_geom_angle_atom_site_label_3
_geom_angle
_geom_angle_publ_flag
C1 O1 H1O 112.1(16) no
C7 N1 C8 118.33(14) yes
O1 C1 C6 117.50(15) yes
C2 C1 C6 119.43(15) no
O1 C1 C2 123.06(14) yes
C1 C2 C3 120.26(15) no
C2 C3 C4 120.93(16) no
C3 C4 C5 118.20(15) no
C5 C4 C7 119.07(15) no
C3 C4 C7 122.52(15) no
C4 C5 C6 121.20(15) no
C1 C6 C5 119.97(16) no
N1 C7 C4 124.37(15) yes
N1 C8 C13 122.46(15) yes
C9 C8 C13 118.98(16) no
N1 C8 C9 118.53(15) yes
C8 C9 C10 120.36(16) no
C9 C10 C11 119.33(17) no
Cl1 C11 C10 119.84(14) yes
Cl1 C11 C12 119.07(15) yes
C10 C11 C12 121.09(17) no
C11 C12 C13 119.29(17) no
C8 C13 C12 120.81(16) no
C1 C2 H2 119.7(11) no
C3 C2 H2 120.1(11) no
C2 C3 H3 118.6(11) no
C4 C3 H3 120.3(11) no
C4 C5 H5 119.1(12) no
C6 C5 H5 119.7(11) no
C1 C6 H6 118.0(11) no
C5 C6 H6 122.0(11) no
N1 C7 H7 121.8(11) no
C4 C7 H7 113.8(11) no
C8 C9 H9 120.5(11) no
C10 C9 H9 119.2(11) no
C9 C10 H10 120.3(12) no
C11 C10 H10 120.3(12) no
C11 C12 H12 118.3(12) no
C13 C12 H12 122.4(12) no
C8 C13 H13 120.0(13) no
C12 C13 H13 119.1(13) no

loop_
_geom_bond_atom_site_label_1
_geom_bond_atom_site_label_2
_geom_bond_distance
_geom_bond_publ_flag
Cl1 C11 1.7375(19) yes
O1 C1 1.349(2) yes
O1 H1O 0.98(3) no
N1 C8 1.424(2) yes
N1 C7 1.283(2) yes
C1 C6 1.398(2) no
C1 C2 1.397(2) no
C2 C3 1.382(2) no
C3 C4 1.399(2) no
C4 C5 1.405(2) no
C4 C7 1.457(2) no
C5 C6 1.379(2) no
C8 C13 1.392(2) no
C8 C9 1.394(2) no
C9 C10 1.386(3) no
C10 C11 1.381(3) no
C11 C12 1.383(3) no
C12 C13 1.377(3) no
C2 H2 0.97(2) no
C3 H3 0.967(19) no
C5 H5 0.96(2) no
C6 H6 1.001(19) no
C7 H7 0.98(2) no
C9 H9 0.99(2) no
C10 H10 0.934(19) no
C12 H12 0.98(2) no
C13 H13 0.960(19) no

loop_
_geom_contact_atom_site_label_1
_geom_contact_atom_site_label_2
_geom_contact_distance
_geom_contact_site_symmetry_2
_geom_contact_publ_flag
Cl1 C12 3.594(2) 4_656 no
Cl1 Cl1 3.6209(9) 5_677 no
Cl1 C6 3.5839(19) 6_556 no
Cl1 H6 2.986(19) 6_556 no
O1 N1 2.7294(18) 2_554 no
O1 H3 2.712(18) 2_554 no
O1 H9 2.773(19) 2_554 no
N1 O1 2.7294(18) 2_555 no
N1 C10 3.347(2) 8_564 no
N1 C9 3.268(2) 8_564 no
N1 H3 2.696(18) . no
N1 H2 2.80(2) 2_555 no
N1 H1O 1.76(3) 2_555 no
C2 C7 3.591(2) 7_545 no
C3 C9 3.553(2) 8_564 no
C3 C13 3.487(2) 8_564 no
C3 C8 3.307(2) 8_564 no
C6 Cl1 3.5839(19) 6_446 no
C7 C2 3.591(2) 7_555 no
C7 C9 3.569(2) 8_564 no
C8 C3 3.307(2) 8_565 no
C9 N1 3.268(2) 8_565 no
C9 C3 3.553(2) 8_565 no
C9 C7 3.569(2) 8_565 no
C10 N1 3.347(2) 8_565 no
C12 Cl1 3.594(2) 4_656 no
C13 C3 3.487(2) 8_565 no
C1 H13 2.854(19) 7_545 no
C1 H7 2.990(19) 8_564 no
C2 H7 2.865(19) 8_564 no
C2 H7 3.02(2) 7_545 no
C2 H13 2.84(2) 7_545 no
C3 H1O 2.99(3) 2_555 no
C3 H13 3.08(2) 7_545 no
C3 H7 3.01(2) 7_545 no
C7 H13 2.68(2) . no
C7 H1O 2.73(3) 2_555 no
C7 H2 3.02(2) 2_555 no
C8 H1O 2.67(3) 2_555 no
C8 H3 3.074(18) 8_565 no
C9 H3 3.100(19) 8_565 no
C9 H1O 2.87(3) 2_555 no
C10 H10 3.10(2) 5_667 no
C13 H7 2.617(19) . no
H1O H2 2.34(3) . no
H1O N1 1.76(3) 2_554 no
H1O C3 2.99(3) 2_554 no
H1O C7 2.73(3) 2_554 no
H1O C8 2.67(3) 2_554 no
H1O C9 2.87(3) 2_554 no
H1O H3 2.33(3) 2_554 no
H1O H9 2.42(4) 2_554 no
H2 H1O 2.34(3) . no
H2 N1 2.80(2) 2_554 no
H2 C7 3.02(2) 2_554 no
H3 N1 2.696(18) . no
H3 O1 2.712(18) 2_555 no
H3 H1O 2.33(3) 2_555 no
H3 C8 3.074(18) 8_564 no
H3 C9 3.100(19) 8_564 no
H5 H7 2.35(3) . no
H6 H12 2.49(3) 2_564 no
H6 Cl1 2.986(19) 6_446 no
H7 C13 2.617(19) . no
H7 H5 2.35(3) . no
H7 H13 2.28(3) . no
H7 C2 3.02(2) 7_555 no
H7 C3 3.01(2) 7_555 no
H7 C1 2.990(19) 8_565 no
H7 C2 2.865(19) 8_565 no
H9 O1 2.77(2) 2_555 no
H9 H1O 2.42(3) 2_555 no
H10 C10 3.10(2) 5_667 no
H12 H6 2.49(3) 2_565 no
H13 C7 2.68(2) . no
H13 H7 2.28(3) . no
H13 C1 2.854(19) 7_555 no
H13 C2 2.84(2) 7_555 no
H13 C3 3.08(2) 7_555 no

loop_
_geom_hbond_atom_site_label_D
_geom_hbond_atom_site_label_H
_geom_hbond_atom_site_label_A
_geom_hbond_site_symmetry_A
_geom_hbond_distance_DH
_geom_hbond_distance_HA
_geom_hbond_distance_DA
_geom_hbond_angle_DHA
_geom_hbond_publ_flag
O1 H1O N1 2_554 0.98(3) 1.76(3) 2.7294(18) 176(2) yes

loop_
_geom_torsion_atom_site_label_1
_geom_torsion_atom_site_label_2
_geom_torsion_atom_site_label_3
_geom_torsion_atom_site_label_4
_geom_torsion
_geom_torsion_publ_flag
C8 N1 C7 C4 171.05(15) no
C7 N1 C8 C9 147.05(16) no
C7 N1 C8 C13 -34.8(2) no
O1 C1 C2 C3 178.01(15) no
C6 C1 C2 C3 -0.6(2) no
O1 C1 C6 C5 -177.68(15) no
C2 C1 C6 C5 1.0(2) no
C1 C2 C3 C4 0.0(2) no
C2 C3 C4 C5 0.2(2) no
C2 C3 C4 C7 -174.53(15) no
C3 C4 C5 C6 0.2(2) no
C7 C4 C5 C6 175.13(16) no
C3 C4 C7 N1 -12.6(3) no
C5 C4 C7 N1 172.70(16) no
C4 C5 C6 C1 -0.8(3) no
N1 C8 C9 C10 -177.79(16) no
C13 C8 C9 C10 4.0(3) no
N1 C8 C13 C12 178.74(16) no
C9 C8 C13 C12 -3.1(3) no
C8 C9 C10 C11 -1.6(3) no
C9 C10 C11 Cl1 179.33(14) no
C9 C10 C11 C12 -1.8(3) no
Cl1 C11 C12 C13 -178.45(14) no
C10 C11 C12 C13 2.7(3) no
C11 C12 C13 C8 -0.2(3) no

loop_
_cod_related_entry_id
_cod_related_entry_database
_cod_related_entry_code
1 ChemSpider 30655388
